data_4118957
loop_
_publ_author_name
'Chisato Mukai'
'Yuu Ohta'
'Yuki Oura'
'Yasuaki Kawaguchi'
'Fuyuhiko Inagaki'

_publ_contact_author_address
;Division of Pharmaceutical Sciences, Graduate School of Medical Sciences
Kanazawa University
Kakuma-machi
Kanazawa
920-1192 Japan
;
_publ_contact_author_email mukai@p.kanazawa-u.ac.jp
_publ_contact_author_fax (+81)76-234-4410
_publ_contact_author_name 'professor Chisato Mukai'
_publ_contact_author_phone (+81)76-234-4411
_publ_section_title
;
 Csp3-Csp3 and Csp3-H Bond Activation of 1,1-Disubstituted Cyclopentane
;
_journal_name_full 'Journal of the American Chemical Society'
_journal_page_first 19580
_journal_page_last 19583
_journal_paper_doi 10.1021/ja309830p
_journal_volume 134
_journal_year 2012
_chemical_formula_moiety 'C42 H41 N3 O6 S'
_chemical_formula_sum 'C42 H41 N3 O6 S'
_chemical_formula_weight 715.86
_chemical_melting_point 412
_chemical_name_systematic
;Bis-1H-indole-2-yl-2-phenylsulfonyl-3-spiro[2.4]hept-1-yl
5-methylenecyclohexane-3-ene dicarboxate
;
_space_group_IT_number 2
_symmetry_cell_setting triclinic
_symmetry_Int_Tables_number 2
_symmetry_space_group_name_Hall '-P 1'
_symmetry_space_group_name_H-M 'P -1'
_atom_sites_solution_hydrogens geom
_atom_sites_solution_primary direct
_atom_sites_solution_secondary difmap
_audit_creation_date 2012-08-22
_audit_creation_method 'by CrystalStructure 4.0'
_cell_angle_alpha 114.665(3)
_cell_angle_beta 90.070(2)
_cell_angle_gamma 95.4728(14)
_cell_formula_units_Z 2
_cell_length_a 8.2318(4)
_cell_length_b 14.4872(7)
_cell_length_c 16.7957(7)
_cell_measurement_reflns_used 13203
_cell_measurement_temperature 103
_cell_measurement_theta_max 27.43
_cell_measurement_theta_min 3.03
_cell_volume 1810.08(15)
_computing_cell_refinement 'RAPID AUTO'
_computing_data_collection 'RAPID AUTO (Rigaku, ????)'
_computing_data_reduction 'RAPID AUTO'
_computing_molecular_graphics 'CrystalStructure 4.0'
_computing_publication_material 'CrystalStructure 4.0 (Rigaku, 2010)'
_computing_structure_refinement 'SHELXL97 (Sheldrick, 2008)'
_computing_structure_solution 'SIR2002 (Burla, et al., 2003)'
_diffrn_ambient_temperature 103
_diffrn_detector_area_resol_mean 10.000
_diffrn_measured_fraction_theta_full 0.988
_diffrn_measured_fraction_theta_max 0.988
_diffrn_measurement_device_type 'Rigaku R-AXIS RAPID'
_diffrn_measurement_method \w
_diffrn_radiation_probe x-ray
_diffrn_radiation_type 'Mo K\a'
_diffrn_radiation_wavelength 0.71075
_diffrn_reflns_av_R_equivalents 0.0303
_diffrn_reflns_limit_h_max 10
_diffrn_reflns_limit_h_min -10
_diffrn_reflns_limit_k_max 15
_diffrn_reflns_limit_k_min -18
_diffrn_reflns_limit_l_max 21
_diffrn_reflns_limit_l_min -21
_diffrn_reflns_number 17556
_diffrn_reflns_theta_full 27.44
_diffrn_reflns_theta_max 27.44
_diffrn_source 'seald x-ray tube'
_diffrn_source_type 'R-AXIS RAPID'
_diffrn_standards_number 0
_exptl_absorpt_coefficient_mu 0.143
_exptl_absorpt_correction_type none
_exptl_crystal_colour colorless
_exptl_crystal_density_diffrn 1.313
_exptl_crystal_description block
_exptl_crystal_F_000 756.00
_exptl_crystal_recrystallization_method acetonitrile
_exptl_crystal_size_max 0.500
_exptl_crystal_size_mid 0.300
_exptl_crystal_size_min 0.300
_refine_diff_density_max 1.810
_refine_diff_density_min -0.470
_refine_ls_extinction_method none
_refine_ls_goodness_of_fit_ref 1.063
_refine_ls_hydrogen_treatment mixed
_refine_ls_number_parameters 475
_refine_ls_number_reflns 8174
_refine_ls_number_restraints 0
_refine_ls_R_factor_gt 0.0656
_refine_ls_shift/su_max 0.000
_refine_ls_structure_factor_coef Fsqd
_refine_ls_weighting_details 'w = 1/[\s^2^(Fo^2^)+(0.1301P)^2^+1.2891P] where P=(Fo^2^+2Fc^2^)/3'
_refine_ls_weighting_scheme calc
_refine_ls_wR_factor_ref 0.2150
_reflns_number_gt 6327
_reflns_number_total 8174
_reflns_threshold_expression F^2^>2.0\s(F^2^)
_cod_data_source_file ja309830p_si_003.cif
_cod_data_source_block seimitsu71
_cod_database_code 4118957

loop_
_symmetry_equiv_pos_site_id
_symmetry_equiv_pos_as_xyz
1 +X,+Y,+Z
2 -X,-Y,-Z

loop_
_atom_site_label
_atom_site_type_symbol
_atom_site_fract_x
_atom_site_fract_y
_atom_site_fract_z
_atom_site_U_iso_or_equiv
_atom_site_adp_type
_atom_site_occupancy
_atom_site_symmetry_multiplicity
_atom_site_calc_flag
_atom_site_refinement_flags
S1 S 0.71809(7) 0.30123(4) 0.15718(4) 0.02212(17) Uani 1.0 2 d .
O2 O 0.5843(2) 0.33310(14) 0.54409(11) 0.0263(4) Uani 1.0 2 d .
O3 O 0.8481(3) 0.28202(14) 0.09752(11) 0.0299(4) Uani 1.0 2 d .
O4 O 0.6166(3) 0.38052(13) 0.16443(11) 0.0273(4) Uani 1.0 2 d .
O5 O 0.5653(3) 0.14786(16) 0.36175(13) 0.0389(5) Uani 1.0 2 d .
O6 O 0.5930(3) 0.08424(16) 0.46097(14) 0.0376(5) Uani 1.0 2 d .
O7 O 0.3826(3) 0.43090(14) 0.60469(12) 0.0297(4) Uani 1.0 2 d .
N8 N 0.4295(3) 0.40066(16) 0.75804(13) 0.0237(5) Uani 1.0 2 d .
N9 N 0.2755(3) -0.01651(19) 0.41891(17) 0.0366(6) Uani 1.0 2 d .
N10 N 0.9429(5) -0.0823(4) 0.0623(3) 0.0765(11) Uani 1.0 2 d .
C11 C 0.6478(3) 0.32607(19) 0.32245(15) 0.0230(5) Uani 1.0 2 d .
C12 C 0.5746(3) 0.26858(19) 0.68606(16) 0.0258(5) Uani 1.0 2 d .
C13 C 1.0845(3) 0.35642(19) 0.23563(16) 0.0258(5) Uani 1.0 2 d .
C14 C 0.9895(3) 0.35152(18) 0.37965(16) 0.0253(5) Uani 1.0 2 d .
C15 C 0.6984(3) 0.31665(18) 0.40630(15) 0.0224(5) Uani 1.0 2 d .
C16 C 0.4743(4) 0.3362(3) 0.94690(17) 0.0326(6) Uani 1.0 2 d .
C17 C 0.7213(3) 0.2059(2) 0.38642(18) 0.0290(6) Uani 1.0 2 d .
C18 C 0.7890(3) 0.32527(18) 0.26452(15) 0.0222(5) Uani 1.0 2 d .
C19 C 0.5614(4) 0.2509(3) 0.90467(18) 0.0338(6) Uani 1.0 2 d .
C20 C 0.5504(3) 0.27468(18) 0.77194(16) 0.0247(5) Uani 1.0 2 d .
C21 C 0.5988(4) 0.2192(2) 0.81778(18) 0.0314(6) Uani 1.0 2 d .
C22 C 0.3199(4) 0.0973(3) 0.10330(18) 0.0351(6) Uani 1.0 2 d .
C23 C 0.5877(3) 0.18641(19) 0.12888(15) 0.0246(5) Uani 1.0 2 d .
C24 C 0.1210(4) -0.0454(3) 0.3844(2) 0.0405(7) Uani 1.0 2 d .
C25 C 1.1586(4) 0.4562(3) 0.13815(18) 0.0340(6) Uani 1.0 2 d .
C26 C 0.9489(3) 0.34343(17) 0.29079(16) 0.0224(5) Uani 1.0 2 d .
C27 C 1.2372(3) 0.4288(2) 0.27760(18) 0.0292(6) Uani 1.0 2 d .
C28 C 0.8594(3) 0.38390(19) 0.44480(16) 0.0267(5) Uani 1.0 2 d .
C29 C 0.5003(3) 0.34603(18) 0.68055(15) 0.0229(5) Uani 1.0 2 d .
C30 C 0.5612(3) 0.3551(3) 0.46850(16) 0.0294(6) Uani 1.0 2 d .
C31 C 0.4610(3) 0.35955(19) 0.81598(16) 0.0234(5) Uani 1.0 2 d .
C32 C 0.3445(4) 0.0469(3) 0.3803(2) 0.0377(7) Uani 1.0 2 d .
C33 C 0.4199(3) 0.1859(2) 0.11825(17) 0.0292(6) Uani 1.0 2 d .
C34 C 0.3879(4) 0.0118(3) 0.10091(19) 0.0380(7) Uani 1.0 2 d .
C35 C 0.5135(4) 0.0935(2) 0.40670(19) 0.0366(7) Uani 1.0 2 d .
C36 C 1.1174(3) 0.4574(2) 0.22685(17) 0.0270(5) Uani 1.0 2 d .
C37 C 0.4227(3) 0.3913(2) 0.90382(17) 0.0299(6) Uani 1.0 2 d .
C38 C 0.5545(4) 0.0127(3) 0.11010(19) 0.0365(6) Uani 1.0 2 d .
C39 C 1.1296(4) 0.3228(3) 0.39797(19) 0.0327(6) Uani 1.0 2 d .
C40 C 1.0351(4) 0.5195(3) 0.1220(2) 0.0413(7) Uani 1.0 2 d .
C41 C 1.0133(4) 0.5457(2) 0.27250(18) 0.0304(6) Uani 1.0 2 d .
C42 C 0.2311(5) 0.0548(3) 0.3239(2) 0.0418(7) Uani 1.0 2 d .
C43 C 0.0022(5) -0.1108(3) 0.4030(3) 0.0656(13) Uani 1.0 2 d .
C44 C 0.6571(4) 0.1001(2) 0.12363(17) 0.0302(6) Uani 1.0 2 d .
C45 C 0.0895(4) -0.0027(3) 0.3263(2) 0.0440(8) Uani 1.0 2 d .
C46 C 0.9602(4) -0.1529(3) 0.0737(3) 0.0449(8) Uani 1.0 2 d .
C47 C 1.0143(4) 0.6024(3) 0.2133(2) 0.0358(6) Uani 1.0 2 d .
C48 C -0.1475(5) -0.1309(4) 0.3604(4) 0.0679(12) Uani 1.0 2 d .
C49 C 0.9837(4) -0.2423(3) 0.0898(2) 0.0432(7) Uani 1.0 2 d .
C50 C -0.0730(5) -0.0254(3) 0.2847(3) 0.0558(10) Uani 1.0 2 d .
C51 C -0.1817(5) -0.0887(3) 0.3053(3) 0.0661(12) Uani 1.0 2 d .
C53 C 0.4805(3) 0.37519(18) 0.60757(15) 0.0236(5) Uani 1.0 2 d .
H11A H 0.5643 0.2688 0.2887 0.0276 Uiso 1.0 2 calc R
H11B H 0.5971 0.3904 0.3387 0.0276 Uiso 1.0 2 calc R
H12 H 0.6314 0.2200 0.6413 0.0309 Uiso 1.0 2 calc R
H13 H 1.1018 0.2938 0.1819 0.0310 Uiso 1.0 2 calc R
H16 H 0.4506 0.3562 1.0068 0.0391 Uiso 1.0 2 calc R
H17A H 0.7969 0.1789 0.3382 0.0349 Uiso 1.0 2 calc R
H17B H 0.7682 0.2016 0.4389 0.0349 Uiso 1.0 2 calc R
H19 H 0.5950 0.2146 0.9365 0.0405 Uiso 1.0 2 calc R
H21 H 0.6562 0.1609 0.7895 0.0377 Uiso 1.0 2 calc R
H22 H 0.2052 0.0948 0.0947 0.0421 Uiso 1.0 2 calc R
H25A H 1.1469 0.3855 0.0917 0.0408 Uiso 1.0 2 calc R
H25B H 1.2717 0.4873 0.1398 0.0408 Uiso 1.0 2 calc R
H27A H 1.2435 0.4669 0.3422 0.0351 Uiso 1.0 2 calc R
H27B H 1.3427 0.4084 0.2511 0.0351 Uiso 1.0 2 calc R
H28A H 0.8439 0.4562 0.4603 0.0320 Uiso 1.0 2 calc R
H28B H 0.8932 0.3780 0.4989 0.0320 Uiso 1.0 2 calc R
H30A H 0.5612 0.4297 0.4876 0.0353 Uiso 1.0 2 calc R
H30B H 0.4546 0.3213 0.4380 0.0353 Uiso 1.0 2 calc R
H33 H 0.3749 0.2451 0.1212 0.0350 Uiso 1.0 2 calc R
H34 H 0.3185 -0.0480 0.0928 0.0455 Uiso 1.0 2 calc R
H37 H 0.3634 0.4486 0.9326 0.0358 Uiso 1.0 2 calc R
H38 H 0.5992 -0.0466 0.1072 0.0438 Uiso 1.0 2 calc R
H39A H 1.2055 0.2965 0.3535 0.0393 Uiso 1.0 2 calc R
H39B H 1.1529 0.3287 0.4554 0.0393 Uiso 1.0 2 calc R
H40A H 1.0776 0.5496 0.0820 0.0496 Uiso 1.0 2 calc R
H40B H 0.9302 0.4774 0.0967 0.0496 Uiso 1.0 2 calc R
H41A H 0.9005 0.5195 0.2783 0.0364 Uiso 1.0 2 calc R
H41B H 1.0611 0.5915 0.3316 0.0364 Uiso 1.0 2 calc R
H42 H 0.2473 0.0929 0.2897 0.0502 Uiso 1.0 2 calc R
H43 H 0.0256 -0.1390 0.4431 0.0787 Uiso 1.0 2 calc R
H44 H 0.7722 0.1011 0.1292 0.0362 Uiso 1.0 2 calc R
H47A H 0.9104 0.6326 0.2158 0.0430 Uiso 1.0 2 calc R
H47B H 1.1061 0.6573 0.2306 0.0430 Uiso 1.0 2 calc R
H48 H -0.2292 -0.1758 0.3698 0.0815 Uiso 1.0 2 calc R
H49A H 0.8796 -0.2852 0.0797 0.0518 Uiso 1.0 2 calc R
H49B H 1.0237 -0.2202 0.1506 0.0518 Uiso 1.0 2 calc R
H49C H 1.0638 -0.2815 0.0500 0.0518 Uiso 1.0 2 calc R
H50 H -0.1024 0.0024 0.2452 0.0669 Uiso 1.0 2 calc R
H51 H -0.2887 -0.1040 0.2789 0.0793 Uiso 1.0 2 calc R
H52 H 0.316(6) -0.023(4) 0.454(3) 0.0573 Uiso 1.0 2 d .
H54 H 0.375(5) 0.459(3) 0.771(3) 0.0469 Uiso 1.0 2 d .

loop_
_atom_site_aniso_label
_atom_site_aniso_U_11
_atom_site_aniso_U_22
_atom_site_aniso_U_33
_atom_site_aniso_U_12
_atom_site_aniso_U_13
_atom_site_aniso_U_23
S1 0.0236(3) 0.0245(3) 0.0182(3) 0.0017(3) 0.0022(2) 0.0092(3)
O2 0.0256(9) 0.0379(10) 0.0206(8) 0.0087(7) 0.0050(7) 0.0162(8)
O3 0.0292(9) 0.0374(10) 0.0220(9) 0.0016(8) 0.0056(7) 0.0118(8)
O4 0.0321(9) 0.0272(9) 0.0246(9) 0.0035(7) -0.0003(7) 0.0126(8)
O5 0.0444(12) 0.0381(11) 0.0358(11) -0.0074(9) -0.0001(9) 0.0195(9)
O6 0.0409(11) 0.0386(11) 0.0440(12) 0.0023(9) 0.0065(9) 0.0280(10)
O7 0.0288(9) 0.0381(11) 0.0274(9) 0.0114(8) 0.0066(7) 0.0170(8)
N8 0.0256(10) 0.0267(11) 0.0213(10) 0.0072(8) 0.0061(8) 0.0115(9)
N9 0.0377(13) 0.0328(13) 0.0350(13) 0.0015(10) 0.0039(11) 0.0103(11)
N10 0.087(3) 0.092(3) 0.077(3) 0.039(3) 0.017(2) 0.055(3)
C11 0.0214(11) 0.0301(13) 0.0201(11) 0.0053(9) 0.0036(9) 0.0124(10)
C12 0.0284(12) 0.0262(12) 0.0227(12) 0.0050(10) 0.0035(9) 0.0097(10)
C13 0.0224(11) 0.0284(13) 0.0253(12) 0.0022(10) 0.0042(9) 0.0099(10)
C14 0.0260(12) 0.0246(12) 0.0255(12) -0.0005(9) 0.0001(10) 0.0113(10)
C15 0.0221(11) 0.0277(12) 0.0209(11) 0.0065(9) 0.0039(9) 0.0129(10)
C16 0.0351(14) 0.0416(15) 0.0216(12) -0.0024(12) 0.0028(10) 0.0151(12)
C17 0.0270(12) 0.0291(13) 0.0381(14) 0.0047(10) 0.0067(11) 0.0207(12)
C18 0.0253(12) 0.0226(12) 0.0200(11) 0.0037(9) 0.0039(9) 0.0099(9)
C19 0.0389(15) 0.0355(15) 0.0316(14) -0.0017(12) -0.0037(11) 0.0198(12)
C20 0.0263(12) 0.0241(12) 0.0236(12) 0.0008(9) 0.0014(9) 0.0103(10)
C21 0.0378(14) 0.0269(13) 0.0306(14) 0.0048(11) 0.0001(11) 0.0129(11)
C22 0.0284(13) 0.0401(16) 0.0306(14) -0.0022(11) 0.0007(11) 0.0099(12)
C23 0.0244(12) 0.0270(12) 0.0190(11) 0.0008(9) 0.0009(9) 0.0066(10)
C24 0.0399(16) 0.0369(16) 0.0335(15) 0.0050(13) 0.0072(12) 0.0037(13)
C25 0.0292(13) 0.0431(16) 0.0300(14) -0.0030(11) 0.0060(11) 0.0170(12)
C26 0.0218(11) 0.0209(11) 0.0253(12) 0.0021(9) 0.0034(9) 0.0105(10)
C27 0.0214(12) 0.0326(14) 0.0325(13) -0.0008(10) 0.0027(10) 0.0132(11)
C28 0.0275(12) 0.0294(13) 0.0229(12) 0.0023(10) -0.0008(10) 0.0109(10)
C29 0.0240(11) 0.0243(12) 0.0212(11) 0.0021(9) 0.0044(9) 0.0103(10)
C30 0.0293(13) 0.0449(15) 0.0223(12) 0.0135(11) 0.0067(10) 0.0202(11)
C31 0.0212(11) 0.0286(12) 0.0227(12) 0.0011(9) 0.0012(9) 0.0133(10)
C32 0.0439(16) 0.0314(15) 0.0368(15) -0.0009(12) 0.0086(13) 0.0142(13)
C33 0.0278(13) 0.0308(13) 0.0257(12) 0.0034(10) 0.0027(10) 0.0086(11)
C34 0.0420(16) 0.0297(14) 0.0358(15) -0.0066(12) 0.0038(12) 0.0096(12)
C35 0.0447(16) 0.0278(14) 0.0353(15) 0.0004(12) 0.0106(13) 0.0120(12)
C36 0.0242(12) 0.0305(13) 0.0269(12) -0.0009(10) 0.0050(10) 0.0133(11)
C37 0.0292(13) 0.0356(14) 0.0252(12) 0.0048(11) 0.0066(10) 0.0129(11)
C38 0.0434(16) 0.0292(14) 0.0363(15) 0.0058(12) 0.0060(12) 0.0127(12)
C39 0.0261(13) 0.0425(16) 0.0335(14) 0.0032(11) -0.0000(11) 0.0199(13)
C40 0.0463(17) 0.0476(18) 0.0364(16) -0.0049(14) -0.0001(13) 0.0259(14)
C41 0.0294(13) 0.0317(14) 0.0334(14) 0.0035(11) 0.0068(11) 0.0169(12)
C42 0.0560(19) 0.0333(15) 0.0352(15) 0.0086(13) 0.0025(14) 0.0125(13)
C43 0.0391(18) 0.045(2) 0.075(3) -0.0140(15) 0.0228(17) -0.0086(18)
C44 0.0310(13) 0.0295(13) 0.0280(13) 0.0036(10) 0.0007(10) 0.0100(11)
C45 0.0507(18) 0.0373(16) 0.0353(16) 0.0152(14) 0.0042(14) 0.0044(13)
C46 0.0411(17) 0.060(2) 0.0415(17) 0.0121(15) 0.0064(13) 0.0277(16)
C47 0.0336(14) 0.0381(15) 0.0440(16) -0.0009(12) 0.0021(12) 0.0262(14)
C48 0.049(2) 0.051(3) 0.079(3) -0.0096(17) 0.014(2) 0.006(2)
C49 0.0439(17) 0.0492(18) 0.0376(16) 0.0023(14) 0.0045(13) 0.0198(15)
C50 0.065(3) 0.0454(19) 0.0457(19) 0.0187(17) 0.0013(17) 0.0055(16)
C51 0.046(2) 0.047(3) 0.073(3) -0.0052(16) 0.0078(19) -0.004(2)
C53 0.0222(11) 0.0272(12) 0.0205(11) 0.0012(9) 0.0016(9) 0.0095(10)

loop_
_atom_type_symbol
_atom_type_description
_atom_type_scat_dispersion_real
_atom_type_scat_dispersion_imag
_atom_type_scat_source
C C 0.0033 0.0016
;
International Tables for Crystallography
(1992, Vol. C, Tables 4.2.6.8 and 6.1.1.4)
;
H H 0.0000 0.0000
;
International Tables for Crystallography
(1992, Vol. C, Table 6.1.1.4)
;
O O 0.0106 0.0060
;
International Tables for Crystallography
(1992, Vol. C, Tables 4.2.6.8 and 6.1.1.4)
;
N N 0.0061 0.0033
;
International Tables for Crystallography
(1992, Vol. C, Tables 4.2.6.8 and 6.1.1.4)
;
S S 0.1246 0.1234
;
International Tables for Crystallography
(1992, Vol. C, Tables 4.2.6.8 and 6.1.1.4)
;

loop_
_geom_angle_atom_site_label_1
_geom_angle_atom_site_label_2
_geom_angle_atom_site_label_3
_geom_angle
_geom_angle_publ_flag
O3 S1 O4 118.23(14) yes
O3 S1 C18 111.83(12) yes
O3 S1 C23 108.82(11) yes
O4 S1 C18 107.78(11) yes
O4 S1 C23 107.55(12) yes
C18 S1 C23 101.21(13) yes
C30 O2 C53 113.7(3) yes
C17 O5 C35 117.9(3) yes
C29 N8 C31 108.3(3) yes
C24 N9 C32 104.8(3) yes
C15 C11 C18 113.3(2) yes
C20 C12 C29 106.7(2) yes
C26 C13 C27 120.7(2) yes
C26 C13 C36 119.6(2) yes
C27 C13 C36 58.83(19) yes
C26 C14 C28 116.3(3) yes
C26 C14 C39 121.5(3) yes
C28 C14 C39 121.9(3) yes
C11 C15 C17 110.46(19) yes
C11 C15 C28 109.2(3) yes
C11 C15 C30 105.5(3) yes
C17 C15 C28 109.3(3) yes
C17 C15 C30 111.8(3) yes
C28 C15 C30 110.58(17) yes
C19 C16 C37 121.8(3) yes
O5 C17 C15 107.9(3) yes
S1 C18 C11 111.13(17) yes
S1 C18 C26 123.7(2) yes
C11 C18 C26 125.1(3) yes
C16 C19 C21 121.1(4) yes
C12 C20 C21 134.3(3) yes
C12 C20 C31 106.8(3) yes
C21 C20 C31 118.8(3) yes
C19 C21 C20 118.7(3) yes
C33 C22 C34 119.8(3) yes
S1 C23 C33 120.0(3) yes
S1 C23 C44 118.04(19) yes
C33 C23 C44 121.8(3) yes
N9 C24 C43 126.0(4) yes
N9 C24 C45 111.3(3) yes
C43 C24 C45 122.7(4) yes
C36 C25 C40 104.4(3) yes
C13 C26 C14 119.0(2) yes
C13 C26 C18 123.7(3) yes
C14 C26 C18 117.2(3) yes
C13 C27 C36 60.93(19) yes
C14 C28 C15 110.09(18) yes
N8 C29 C12 110.4(3) yes
N8 C29 C53 118.3(3) yes
C12 C29 C53 131.2(2) yes
O2 C30 C15 109.5(3) yes
N8 C31 C20 107.7(3) yes
N8 C31 C37 129.9(3) yes
C20 C31 C37 122.4(3) yes
N9 C32 C35 118.2(3) yes
N9 C32 C42 109.9(3) yes
C35 C32 C42 131.9(4) yes
C22 C33 C23 118.7(3) yes
C22 C34 C38 120.9(3) yes
O5 C35 O6 124.5(3) yes
O5 C35 C32 111.6(3) yes
O6 C35 C32 123.9(4) yes
C13 C36 C25 119.6(2) yes
C13 C36 C27 60.24(19) yes
C13 C36 C41 121.4(3) yes
C25 C36 C27 120.7(3) yes
C25 C36 C41 107.4(3) yes
C27 C36 C41 121.5(3) yes
C16 C37 C31 117.1(3) yes
C34 C38 C44 120.2(3) yes
C25 C40 C47 103.5(3) yes
C36 C41 C47 105.2(3) yes
C32 C42 C45 107.2(4) yes
C24 C43 C48 116.6(5) yes
C23 C44 C38 118.5(3) yes
C24 C45 C42 106.8(3) yes
C24 C45 C50 117.8(4) yes
C42 C45 C50 135.3(4) yes
N10 C46 C49 179.0(4) yes
C40 C47 C41 103.7(3) yes
C43 C48 C51 121.5(5) yes
C45 C50 C51 116.6(5) yes
C48 C51 C50 124.6(4) yes
O2 C53 O7 123.6(3) yes
O2 C53 C29 112.2(3) yes
O7 C53 C29 124.2(3) yes
C29 N8 H54 126(3) no
C31 N8 H54 125(3) no
C24 N9 H52 131(4) no
C32 N9 H52 124(4) no
C15 C11 H11A 108.906 no
C15 C11 H11B 108.912 no
C18 C11 H11A 108.918 no
C18 C11 H11B 108.910 no
H11A C11 H11B 107.731 no
C20 C12 H12 126.651 no
C29 C12 H12 126.660 no
C26 C13 H13 115.332 no
C27 C13 H13 115.343 no
C36 C13 H13 115.353 no
C19 C16 H16 119.112 no
C37 C16 H16 119.092 no
O5 C17 H17A 110.132 no
O5 C17 H17B 110.128 no
C15 C17 H17A 110.127 no
C15 C17 H17B 110.123 no
H17A C17 H17B 108.457 no
C16 C19 H19 119.427 no
C21 C19 H19 119.428 no
C19 C21 H21 120.654 no
C20 C21 H21 120.636 no
C33 C22 H22 120.099 no
C34 C22 H22 120.104 no
C36 C25 H25A 110.870 no
C36 C25 H25B 110.872 no
C40 C25 H25A 110.870 no
C40 C25 H25B 110.869 no
H25A C25 H25B 108.911 no
C13 C27 H27A 117.677 no
C13 C27 H27B 117.674 no
C36 C27 H27A 117.674 no
C36 C27 H27B 117.672 no
H27A C27 H27B 114.790 no
C14 C28 H28A 109.638 no
C14 C28 H28B 109.641 no
C15 C28 H28A 109.645 no
C15 C28 H28B 109.637 no
H28A C28 H28B 108.155 no
O2 C30 H30A 109.780 no
O2 C30 H30B 109.783 no
C15 C30 H30A 109.779 no
C15 C30 H30B 109.777 no
H30A C30 H30B 108.235 no
C22 C33 H33 120.645 no
C23 C33 H33 120.639 no
C22 C34 H34 119.548 no
C38 C34 H34 119.549 no
C16 C37 H37 121.435 no
C31 C37 H37 121.438 no
C34 C38 H38 119.891 no
C44 C38 H38 119.901 no
C14 C39 H39A 120.003 no
C14 C39 H39B 120.002 no
H39A C39 H39B 119.996 no
C25 C40 H40A 111.066 no
C25 C40 H40B 111.065 no
C47 C40 H40A 111.073 no
C47 C40 H40B 111.065 no
H40A C40 H40B 109.041 no
C36 C41 H41A 110.708 no
C36 C41 H41B 110.709 no
C47 C41 H41A 110.706 no
C47 C41 H41B 110.694 no
H41A C41 H41B 108.811 no
C32 C42 H42 126.414 no
C45 C42 H42 126.416 no
C24 C43 H43 121.682 no
C48 C43 H43 121.669 no
C23 C44 H44 120.736 no
C38 C44 H44 120.746 no
C40 C47 H47A 111.009 no
C40 C47 H47B 111.010 no
C41 C47 H47A 111.018 no
C41 C47 H47B 111.015 no
H47A C47 H47B 109.006 no
C43 C48 H48 119.245 no
C51 C48 H48 119.240 no
C46 C49 H49A 109.467 no
C46 C49 H49B 109.468 no
C46 C49 H49C 109.468 no
H49A C49 H49B 109.470 no
H49A C49 H49C 109.477 no
H49B C49 H49C 109.477 no
C45 C50 H50 121.700 no
C51 C50 H50 121.693 no
C48 C51 H51 117.694 no
C50 C51 H51 117.707 no

loop_
_geom_bond_atom_site_label_1
_geom_bond_atom_site_label_2
_geom_bond_distance
_geom_bond_publ_flag
S1 O3 1.4330(19) yes
S1 O4 1.449(2) yes
S1 C18 1.774(3) yes
S1 C23 1.773(3) yes
O2 C30 1.449(4) yes
O2 C53 1.341(3) yes
O5 C17 1.424(4) yes
O5 C35 1.344(5) yes
O6 C35 1.181(5) yes
O7 C53 1.208(4) yes
N8 C29 1.375(3) yes
N8 C31 1.372(5) yes
N9 C24 1.350(4) yes
N9 C32 1.409(5) yes
N10 C46 1.139(7) yes
C11 C15 1.532(4) yes
C11 C18 1.515(4) yes
C12 C20 1.423(4) yes
C12 C29 1.363(5) yes
C13 C26 1.499(4) yes
C13 C27 1.519(4) yes
C13 C36 1.529(5) yes
C14 C26 1.483(4) yes
C14 C28 1.495(4) yes
C14 C39 1.340(4) yes
C15 C17 1.528(4) yes
C15 C28 1.533(4) yes
C15 C30 1.521(4) yes
C16 C19 1.408(4) yes
C16 C37 1.374(5) yes
C18 C26 1.353(4) yes
C19 C21 1.380(4) yes
C20 C21 1.405(5) yes
C20 C31 1.420(4) yes
C22 C33 1.385(4) yes
C22 C34 1.393(5) yes
C23 C33 1.391(4) yes
C23 C44 1.394(5) yes
C24 C43 1.423(6) yes
C24 C45 1.390(6) yes
C25 C36 1.522(5) yes
C25 C40 1.528(6) yes
C27 C36 1.497(5) yes
C29 C53 1.467(5) yes
C31 C37 1.397(4) yes
C32 C35 1.469(5) yes
C32 C42 1.375(5) yes
C34 C38 1.378(5) yes
C36 C41 1.534(4) yes
C38 C44 1.386(4) yes
C40 C47 1.525(4) yes
C41 C47 1.531(6) yes
C42 C45 1.378(5) yes
C43 C48 1.368(6) yes
C45 C50 1.452(6) yes
C46 C49 1.458(7) yes
C48 C51 1.347(9) yes
C50 C51 1.368(7) yes
N8 H54 0.94(4) no
N9 H52 0.73(6) no
C11 H11A 0.990 no
C11 H11B 0.990 no
C12 H12 0.950 no
C13 H13 1.000 no
C16 H16 0.950 no
C17 H17A 0.990 no
C17 H17B 0.990 no
C19 H19 0.950 no
C21 H21 0.950 no
C22 H22 0.950 no
C25 H25A 0.990 no
C25 H25B 0.990 no
C27 H27A 0.990 no
C27 H27B 0.990 no
C28 H28A 0.990 no
C28 H28B 0.990 no
C30 H30A 0.990 no
C30 H30B 0.990 no
C33 H33 0.950 no
C34 H34 0.950 no
C37 H37 0.950 no
C38 H38 0.950 no
C39 H39A 0.950 no
C39 H39B 0.950 no
C40 H40A 0.990 no
C40 H40B 0.990 no
C41 H41A 0.990 no
C41 H41B 0.990 no
C42 H42 0.950 no
C43 H43 0.950 no
C44 H44 0.950 no
C47 H47A 0.990 no
C47 H47B 0.990 no
C48 H48 0.950 no
C49 H49A 0.980 no
C49 H49B 0.980 no
C49 H49C 0.980 no
C50 H50 0.950 no
C51 H51 0.950 no

loop_
_geom_contact_atom_site_label_1
_geom_contact_atom_site_label_2
_geom_contact_distance
_geom_contact_publ_flag
_geom_contact_site_symmetry_2
S1 C13 3.182(3) no .
O2 O5 3.109(3) no .
O2 O6 3.286(3) no .
O2 N8 3.579(3) no .
O2 C12 2.900(4) no .
O2 C17 2.831(3) no .
O2 C28 3.028(4) no .
O2 C35 3.262(3) no .
O3 C13 2.798(3) no .
O3 C25 3.271(4) no .
O3 C26 3.076(4) no .
O3 C36 3.224(3) no .
O3 C40 3.490(4) no .
O3 C44 3.128(4) no .
O4 C11 3.085(4) no .
O4 C33 2.911(4) no .
O5 C11 2.941(4) no .
O5 C30 2.785(4) no .
O5 C42 2.892(4) no .
O6 N9 2.804(4) no .
O6 C17 2.698(5) no .
O7 N8 2.819(4) no .
O7 C30 2.611(3) no .
N8 C21 3.572(5) no .
C11 C14 2.911(4) no .
C11 C23 3.037(3) no .
C11 C33 3.585(4) no .
C11 C44 3.578(3) no .
C13 C39 2.992(5) no .
C14 C17 2.942(4) no .
C14 C27 3.086(5) no .
C15 C26 2.941(4) no .
C15 C35 3.443(5) no .
C15 C39 3.547(4) no .
C16 C20 2.783(4) no .
C17 C18 3.205(5) no .
C17 C26 3.468(5) no .
C17 C39 3.583(4) no .
C18 C28 2.825(4) no .
C18 C36 3.376(4) no .
C18 C39 3.599(4) no .
C18 C41 3.485(4) no .
C18 C44 3.209(3) no .
C19 C31 2.753(5) no .
C21 C37 2.846(4) no .
C22 C44 2.791(4) no .
C23 C34 2.745(4) no .
C24 C35 3.571(5) no .
C24 C51 2.714(5) no .
C26 C41 3.069(5) no .
C27 C39 3.093(5) no .
C29 C37 3.596(4) no .
C30 C35 3.469(5) no .
C32 C43 3.578(5) no .
C33 C38 2.789(5) no .
C42 C43 3.588(6) no .
C43 C50 2.839(8) no .
C45 C48 2.789(6) no .
O3 C46 3.216(4) no 2_755
O3 C49 3.286(4) no 2_755
O4 N8 2.945(3) no 2_666
O6 O6 3.462(4) no 2_656
O6 N9 2.838(5) no 2_656
O6 C51 3.462(5) no 1_655
O7 C11 3.245(4) no 2_666
N8 O4 2.945(3) no 2_666
N9 O6 2.838(5) no 2_656
N10 C22 3.442(6) no 2_655
N10 C38 3.561(6) no .
N10 C44 3.535(6) no .
N10 C50 3.479(7) no 1_655
C11 O7 3.245(4) no 2_666
C22 N10 3.442(6) no 2_655
C22 C38 3.466(4) no 2_655
C24 C43 3.550(5) no 2_556
C27 C29 3.542(4) no 2_766
C27 C53 3.368(3) no 2_766
C29 C27 3.542(4) no 2_766
C34 C38 3.449(5) no 2_655
C34 C44 3.430(4) no 2_655
C37 C37 3.565(4) no 2_667
C38 N10 3.561(6) no .
C38 C22 3.466(4) no 2_655
C38 C34 3.449(5) no 2_655
C43 C24 3.550(5) no 2_556
C43 C43 3.494(5) no 2_556
C44 N10 3.535(6) no .
C44 C34 3.430(4) no 2_655
C46 O3 3.216(4) no 2_755
C46 C50 3.268(5) no 1_655
C49 O3 3.286(4) no 2_755
C49 C50 3.536(5) no 1_655
C50 N10 3.479(7) no 1_455
C50 C46 3.268(5) no 1_455
C50 C49 3.536(5) no 1_455
C51 O6 3.462(5) no 1_455
C53 C27 3.368(3) no 2_766
S1 H11A 2.7317 no .
S1 H11B 2.9868 no .
S1 H13 3.2031 no .
S1 H33 2.8558 no .
S1 H40B 3.4518 no .
S1 H41A 3.1793 no .
S1 H44 2.8168 no .
O2 H12 2.8023 no .
O2 H17B 2.6056 no .
O2 H28A 3.3320 no .
O2 H28B 2.7504 no .
O3 H13 2.4740 no .
O3 H25A 2.7798 no .
O3 H40B 2.8529 no .
O3 H41A 3.4979 no .
O3 H44 2.8973 no .
O4 H11A 3.1382 no .
O4 H11B 2.8753 no .
O4 H33 2.5291 no .
O4 H40B 3.2524 no .
O4 H41A 3.0082 no .
O5 H11A 2.5246 no .
O5 H30B 2.5565 no .
O5 H42 2.7824 no .
O6 H12 2.8366 no .
O6 H17A 3.2989 no .
O6 H17B 2.2726 no .
O6 H52 2.61(5) no .
O7 H30A 2.4509 no .
O7 H30B 2.6804 no .
O7 H54 2.65(5) no .
N8 H12 3.1647 no .
N8 H37 2.7834 no .
N9 H42 3.1962 no .
N9 H43 2.7302 no .
N10 H49A 3.0700 no .
N10 H49B 3.0604 no .
N10 H49C 3.0680 no .
C11 H17A 2.6630 no .
C11 H17B 3.3683 no .
C11 H28A 2.6999 no .
C11 H28B 3.3569 no .
C11 H30A 2.6819 no .
C11 H30B 2.5295 no .
C12 H21 2.8912 no .
C12 H54 3.16(4) no .
C13 H25A 2.6637 no .
C13 H25B 3.2495 no .
C13 H39A 2.6951 no .
C13 H41A 2.7677 no .
C13 H41B 3.1268 no .
C14 H11B 3.4488 no .
C14 H13 3.2291 no .
C14 H17A 2.6537 no .
C14 H17B 3.1759 no .
C14 H27A 2.7876 no .
C16 H21 3.2878 no .
C17 H11A 2.5822 no .
C17 H11B 3.3390 no .
C17 H28A 3.3551 no .
C17 H28B 2.6795 no .
C17 H30A 3.3709 no .
C17 H30B 2.8040 no .
C18 H13 2.9104 no .
C18 H17A 2.8716 no .
C18 H28A 3.0402 no .
C18 H41A 2.7884 no .
C18 H44 3.0796 no .
C19 H37 3.2939 no .
C20 H19 3.2563 no .
C20 H37 3.3276 no .
C20 H54 3.17(5) no .
C21 H12 2.9818 no .
C21 H16 3.2740 no .
C22 H11A 3.5340 no .
C22 H38 3.2657 no .
C22 H42 3.2131 no .
C23 H11A 2.4570 no .
C23 H11B 3.5246 no .
C23 H22 3.2507 no .
C23 H38 3.2516 no .
C24 H42 3.1440 no .
C24 H48 3.2428 no .
C24 H50 3.3030 no .
C25 H13 2.7429 no .
C25 H27A 3.4341 no .
C25 H27B 2.7678 no .
C25 H41A 3.0789 no .
C25 H41B 3.1680 no .
C25 H47A 3.2599 no .
C25 H47B 2.7484 no .
C26 H11A 3.2419 no .
C26 H11B 3.0696 no .
C26 H17A 2.9828 no .
C26 H27A 2.7756 no .
C26 H27B 3.4335 no .
C26 H28A 2.8136 no .
C26 H28B 3.3568 no .
C26 H39A 2.6275 no .
C26 H39B 3.3261 no .
C26 H41A 2.7108 no .
C26 H41B 3.3978 no .
C26 H44 3.5873 no .
C27 H25A 2.9938 no .
C27 H25B 2.7841 no .
C27 H39A 2.7045 no .
C27 H41A 3.1768 no .
C27 H41B 2.7114 no .
C28 H11A 3.3349 no .
C28 H11B 2.8318 no .
C28 H17A 2.7497 no .
C28 H17B 2.6374 no .
C28 H30A 2.6272 no .
C28 H30B 3.3580 no .
C28 H39A 3.3394 no .
C28 H39B 2.6453 no .
C30 H11A 2.7459 no .
C30 H11B 2.4508 no .
C30 H17A 3.3713 no .
C30 H17B 2.8109 no .
C30 H28A 2.6641 no .
C30 H28B 2.7426 no .
C31 H12 3.2041 no .
C31 H16 3.2269 no .
C31 H21 3.2975 no .
C33 H11A 2.8103 no .
C33 H34 3.2576 no .
C33 H44 3.2891 no .
C34 H33 3.2657 no .
C34 H42 3.1514 no .
C34 H44 3.2574 no .
C35 H17A 2.9908 no .
C35 H17B 2.4094 no .
C35 H30B 3.2031 no .
C35 H42 2.9385 no .
C35 H52 2.60(5) no .
C36 H40A 3.2570 no .
C36 H40B 2.8011 no .
C36 H47A 3.2562 no .
C36 H47B 2.8823 no .
C37 H19 3.2767 no .
C37 H54 2.83(5) no .
C38 H22 3.2646 no .
C39 H13 3.4805 no .
C39 H17A 3.1642 no .
C39 H17B 3.5248 no .
C39 H27A 2.7153 no .
C39 H27B 3.5855 no .
C39 H28A 3.0904 no .
C39 H28B 2.5446 no .
C40 H41A 2.8505 no .
C40 H41B 3.2279 no .
C41 H13 3.4697 no .
C41 H25A 3.2291 no .
C41 H25B 2.9992 no .
C41 H27A 2.7916 no .
C41 H27B 3.4460 no .
C41 H40A 3.2666 no .
C41 H40B 2.7555 no .
C42 H50 2.9353 no .
C42 H52 2.96(6) no .
C43 H51 3.2090 no .
C43 H52 2.73(4) no .
C44 H11A 2.9916 no .
C44 H17A 3.4518 no .
C44 H33 3.2891 no .
C44 H34 3.2512 no .
C45 H43 3.3255 no .
C45 H51 3.2596 no .
C45 H52 2.97(5) no .
C47 H25A 3.2463 no .
C47 H25B 2.7862 no .
C48 H50 3.2556 no .
C50 H42 2.9854 no .
C50 H48 3.2426 no .
C51 H43 3.2309 no .
C53 H12 2.9177 no .
C53 H30A 2.5200 no .
C53 H30B 2.6224 no .
C53 H54 2.68(4) no .
H11A H17A 2.7258 no .
H11A H17B 3.5339 no .
H11A H30A 3.1798 no .
H11A H30B 2.4955 no .
H11A H33 3.0891 no .
H11A H42 3.4742 no .
H11A H44 3.3736 no .
H11B H28A 2.6840 no .
H11B H30A 2.3488 no .
H11B H30B 2.5175 no .
H11B H41A 3.3852 no .
H12 H17B 3.4926 no .
H12 H21 2.9630 no .
H13 H25A 2.4040 no .
H13 H25B 3.3493 no .
H13 H27A 2.9493 no .
H13 H27B 2.4070 no .
H13 H39A 2.9899 no .
H13 H41A 3.5607 no .
H13 H44 3.5252 no .
H16 H19 2.3368 no .
H16 H37 2.3318 no .
H17A H28B 3.0495 no .
H17A H39A 3.5809 no .
H17A H39B 3.5192 no .
H17A H44 3.2065 no .
H17B H28A 3.5475 no .
H17B H28B 2.4401 no .
H17B H30B 3.2475 no .
H17B H39B 3.4583 no .
H19 H21 2.3311 no .
H22 H33 2.3455 no .
H22 H34 2.3383 no .
H22 H42 3.3048 no .
H25A H27B 3.0025 no .
H25A H40A 2.5660 no .
H25A H40B 2.3070 no .
H25B H27A 3.5404 no .
H25B H27B 2.6548 no .
H25B H40A 2.3054 no .
H25B H40B 2.8777 no .
H25B H41B 3.4821 no .
H25B H47B 2.7869 no .
H27A H39A 2.5437 no .
H27A H39B 3.3275 no .
H27A H41A 3.2855 no .
H27A H41B 2.5163 no .
H27B H39A 2.9751 no .
H27B H41B 3.5251 no .
H28A H30A 2.3989 no .
H28A H30B 3.5245 no .
H28A H39B 3.2658 no .
H28A H41A 3.5585 no .
H28B H30A 2.9283 no .
H28B H39A 3.4868 no .
H28B H39B 2.3401 no .
H30B H42 3.4782 no .
H34 H38 2.3200 no .
H34 H42 3.1687 no .
H37 H54 2.7852 no .
H38 H44 2.3457 no .
H40A H47A 2.5409 no .
H40A H47B 2.3230 no .
H40B H41A 2.8658 no .
H40B H47A 2.3234 no .
H40B H47B 2.8853 no .
H41A H47A 2.2818 no .
H41A H47B 2.8621 no .
H41B H47A 2.6041 no .
H41B H47B 2.2837 no .
H42 H50 3.0034 no .
H43 H48 2.3314 no .
H43 H52 2.7424 no .
H48 H51 2.2526 no .
H50 H51 2.3086 no .
S1 H19 3.4928 no 1_554
S1 H54 3.33(4) no 2_666
O2 H27A 2.9402 no 2_766
O2 H41B 3.3980 no 2_766
O3 H19 3.1618 no 1_554
O3 H49C 2.5789 no 2_755
O4 H16 2.8496 no 1_554
O4 H19 3.5633 no 1_554
O4 H25B 3.4627 no 1_455
O4 H27B 2.6560 no 1_455
O4 H37 3.4785 no 2_666
O4 H54 2.11(4) no 2_666
O6 H43 3.3950 no 2_656
O6 H51 3.3598 no 1_655
O6 H52 2.13(6) no 2_656
O7 H11B 2.3440 no 2_666
O7 H27A 3.2376 no 2_766
O7 H27B 3.2676 no 2_766
O7 H28A 3.0673 no 2_666
O7 H30A 3.0229 no 2_666
O7 H39B 2.8999 no 1_455
O7 H41A 2.9937 no 2_666
N8 H25B 2.9212 no 2_766
N8 H27B 3.2489 no 2_766
N8 H41A 3.2051 no 2_666
N8 H47A 2.8597 no 2_666
N8 H48 3.3272 no 2_556
N9 H12 2.8709 no 2_656
N9 H21 3.3260 no 2_656
N9 H48 3.5292 no 2_556
N10 H22 3.0518 no 1_655
N10 H22 2.8317 no 2_655
N10 H34 3.0922 no 1_655
N10 H38 2.9663 no .
N10 H44 2.9186 no .
N10 H50 2.8332 no 1_655
C11 H27B 3.3052 no 1_455
C12 H41B 3.5411 no 2_766
C12 H47B 2.8674 no 2_766
C12 H48 2.9970 no 2_556
C12 H51 3.4169 no 2_556
C12 H52 3.55(4) no 2_656
C13 H33 3.1888 no 1_655
C14 H28A 3.1428 no 2_766
C16 H25A 3.5533 no 1_456
C16 H25B 3.5854 no 1_456
C16 H37 3.0881 no 2_667
C16 H49A 2.9227 no 2_656
C17 H50 3.3774 no 1_655
C19 H34 3.2055 no 2_656
C19 H38 3.0510 no 2_656
C19 H49B 3.5604 no 2_756
C19 H49C 3.1221 no 2_756
C19 H51 3.5595 no 2_556
C20 H25B 3.3165 no 2_766
C20 H47B 2.9104 no 2_766
C20 H48 3.3357 no 2_556
C20 H51 2.9502 no 2_556
C21 H34 3.5058 no 2_656
C21 H38 3.5148 no 2_656
C21 H47B 3.1856 no 2_766
C21 H49B 3.1490 no 2_756
C21 H49C 3.3610 no 2_756
C21 H51 2.9755 no 2_556
C22 H13 3.3039 no 1_455
C22 H38 3.3779 no 2_655
C23 H19 3.4208 no 1_554
C23 H34 3.5432 no 2_655
C24 H12 3.2882 no 2_656
C24 H21 3.3481 no 2_656
C24 H43 3.3397 no 2_556
C25 H16 3.2793 no 1_654
C25 H33 3.5935 no 1_655
C25 H49A 3.4509 no 2_755
C25 H49C 3.4882 no 2_755
C27 H11B 3.3045 no 1_655
C27 H33 3.1643 no 1_655
C28 H27A 3.4769 no 2_766
C28 H28A 3.1146 no 2_766
C28 H28B 3.5879 no 2_766
C29 H25B 3.3913 no 2_766
C29 H27A 3.4233 no 2_766
C29 H27B 3.3697 no 2_766
C29 H47B 3.5792 no 2_766
C29 H48 2.9971 no 2_556
C30 H27A 3.4198 no 2_766
C30 H30A 3.1563 no 2_666
C30 H39A 3.3415 no 1_455
C30 H39B 3.3424 no 1_455
C31 H25B 2.8293 no 2_766
C31 H47A 3.1240 no 2_666
C31 H48 3.5422 no 2_556
C31 H51 3.5113 no 2_556
C32 H21 3.1665 no 2_656
C33 H13 3.1365 no 1_455
C33 H19 3.5384 no 1_554
C33 H27B 3.1883 no 1_455
C33 H38 3.4627 no 2_655
C34 H19 3.0881 no 2_656
C35 H51 3.3483 no 1_655
C35 H52 3.27(6) no 2_656
C37 H16 3.3778 no 2_667
C37 H25B 3.1926 no 2_766
C37 H37 3.1499 no 2_667
C37 H47A 3.3010 no 2_666
C37 H49A 2.8737 no 2_656
C38 H19 3.1698 no 2_656
C39 H28A 3.0772 no 2_766
C39 H30B 2.7622 no 1_655
C39 H42 3.3022 no 1_655
C40 H37 3.5283 no 2_666
C40 H40A 3.2485 no 2_765
C40 H49A 3.5381 no 1_565
C40 H49C 3.5519 no 1_565
C40 H49C 3.4701 no 2_755
C41 H28B 3.5835 no 2_766
C41 H54 3.26(4) no 2_666
C42 H21 3.1380 no 2_656
C42 H39A 3.3518 no 1_455
C43 H12 3.4762 no 2_656
C43 H43 3.4899 no 2_556
C43 H47B 3.5833 no 1_445
C44 H34 3.4013 no 2_655
C45 H21 3.2594 no 2_656
C45 H49B 3.2917 no 1_455
C46 H22 3.5720 no 2_655
C46 H25A 3.3864 no 2_755
C46 H34 3.1385 no 1_655
C46 H38 3.4162 no .
C46 H50 2.9050 no 1_655
C47 H49A 3.5079 no 1_565
C47 H49B 3.1521 no 1_565
C47 H54 3.29(4) no 2_666
C48 H47A 3.3511 no 1_445
C48 H49B 3.5530 no 1_455
C48 H52 3.37(4) no 2_556
C49 H19 3.5025 no 2_756
C49 H21 3.4070 no 2_756
C49 H25A 3.0078 no 2_755
C49 H40A 3.1337 no 1_545
C49 H47A 3.3346 no 1_545
C49 H47B 3.4437 no 1_545
C49 H50 3.5557 no 1_655
C50 H17A 3.0161 no 1_455
C50 H17B 3.5981 no 1_455
C50 H49B 2.9666 no 1_455
C51 H49B 3.1192 no 1_455
C53 H11B 3.2571 no 2_666
C53 H27A 2.9156 no 2_766
C53 H27B 3.2393 no 2_766
C53 H39B 3.5294 no 1_455
C53 H48 3.5425 no 2_556
H11A H27B 3.0957 no 1_455
H11A H39A 3.1520 no 1_455
H11B O7 2.3440 no 2_666
H11B C27 3.3045 no 1_455
H11B C53 3.2571 no 2_666
H11B H27A 3.2033 no 1_455
H11B H27B 2.6524 no 1_455
H11B H30A 3.3628 no 2_666
H11B H39A 3.4281 no 1_455
H11B H54 3.3800 no 2_666
H12 N9 2.8709 no 2_656
H12 C24 3.2882 no 2_656
H12 C43 3.4762 no 2_656
H12 H41B 3.4230 no 2_766
H12 H43 3.2568 no 2_656
H12 H47B 2.9199 no 2_766
H12 H48 3.3017 no 2_556
H12 H52 2.7033 no 2_656
H13 C22 3.3039 no 1_655
H13 C33 3.1365 no 1_655
H13 H22 2.8508 no 1_655
H13 H33 2.5091 no 1_655
H16 O4 2.8496 no 1_556
H16 C25 3.2793 no 1_456
H16 C37 3.3778 no 2_667
H16 H25A 2.8586 no 1_456
H16 H25B 2.7862 no 1_456
H16 H33 3.0097 no 1_556
H16 H37 2.8546 no 2_667
H16 H49A 2.9607 no 2_656
H17A C50 3.0161 no 1_655
H17A H50 2.5953 no 1_655
H17B C50 3.5981 no 1_655
H17B H43 3.0675 no 2_656
H17B H50 3.5786 no 1_655
H19 S1 3.4928 no 1_556
H19 O3 3.1618 no 1_556
H19 O4 3.5633 no 1_556
H19 C23 3.4208 no 1_556
H19 C33 3.5384 no 1_556
H19 C34 3.0881 no 2_656
H19 C38 3.1698 no 2_656
H19 C49 3.5025 no 2_756
H19 H33 3.4813 no 1_556
H19 H34 2.4306 no 2_656
H19 H38 2.6039 no 2_656
H19 H49B 3.4732 no 2_756
H19 H49C 2.8591 no 2_756
H21 N9 3.3260 no 2_656
H21 C24 3.3481 no 2_656
H21 C32 3.1665 no 2_656
H21 C42 3.1380 no 2_656
H21 C45 3.2594 no 2_656
H21 C49 3.4070 no 2_756
H21 H34 3.0641 no 2_656
H21 H38 3.4527 no 2_656
H21 H42 3.5211 no 2_656
H21 H47B 3.2607 no 2_766
H21 H49B 2.7445 no 2_756
H21 H49C 3.3048 no 2_756
H21 H51 3.1424 no 2_556
H22 N10 3.0518 no 1_455
H22 N10 2.8317 no 2_655
H22 C46 3.5720 no 2_655
H22 H13 2.8508 no 1_455
H22 H38 3.5814 no 2_655
H25A C16 3.5533 no 1_654
H25A C46 3.3864 no 2_755
H25A C49 3.0078 no 2_755
H25A H16 2.8586 no 1_654
H25A H33 3.0773 no 1_655
H25A H37 3.5913 no 1_654
H25A H49A 2.6261 no 2_755
H25A H49C 2.7277 no 2_755
H25B O4 3.4627 no 1_655
H25B N8 2.9212 no 2_766
H25B C16 3.5854 no 1_654
H25B C20 3.3165 no 2_766
H25B C29 3.3913 no 2_766
H25B C31 2.8293 no 2_766
H25B C37 3.1926 no 2_766
H25B H16 2.7862 no 1_654
H25B H33 3.5746 no 1_655
H25B H37 3.3842 no 1_654
H25B H37 3.4318 no 2_766
H25B H54 3.1461 no 2_766
H27A O2 2.9402 no 2_766
H27A O7 3.2376 no 2_766
H27A C28 3.4769 no 2_766
H27A C29 3.4233 no 2_766
H27A C30 3.4198 no 2_766
H27A C53 2.9156 no 2_766
H27A H11B 3.2033 no 1_655
H27A H28A 3.1357 no 2_766
H27A H28B 2.9867 no 2_766
H27A H30A 2.9918 no 2_766
H27B O4 2.6560 no 1_655
H27B O7 3.2676 no 2_766
H27B N8 3.2489 no 2_766
H27B C11 3.3052 no 1_655
H27B C29 3.3697 no 2_766
H27B C33 3.1883 no 1_655
H27B C53 3.2393 no 2_766
H27B H11A 3.0957 no 1_655
H27B H11B 2.6524 no 1_655
H27B H33 2.4973 no 1_655
H27B H54 2.9915 no 2_766
H28A O7 3.0673 no 2_666
H28A C14 3.1428 no 2_766
H28A C28 3.1146 no 2_766
H28A C39 3.0772 no 2_766
H28A H27A 3.1357 no 2_766
H28A H28A 2.8199 no 2_766
H28A H28B 2.9246 no 2_766
H28A H39B 2.8316 no 2_766
H28B C28 3.5879 no 2_766
H28B C41 3.5835 no 2_766
H28B H27A 2.9867 no 2_766
H28B H28A 2.9246 no 2_766
H28B H41B 2.7116 no 2_766
H30A O7 3.0229 no 2_666
H30A C30 3.1563 no 2_666
H30A H11B 3.3628 no 2_666
H30A H27A 2.9918 no 2_766
H30A H30A 2.2416 no 2_666
H30A H30B 3.3053 no 2_666
H30A H39A 3.5561 no 1_455
H30A H39B 3.4816 no 1_455
H30B C39 2.7622 no 1_455
H30B H30A 3.3053 no 2_666
H30B H39A 2.4027 no 1_455
H30B H39B 2.5079 no 1_455
H33 C13 3.1888 no 1_455
H33 C25 3.5935 no 1_455
H33 C27 3.1643 no 1_455
H33 H13 2.5091 no 1_455
H33 H16 3.0097 no 1_554
H33 H19 3.4813 no 1_554
H33 H25A 3.0773 no 1_455
H33 H25B 3.5746 no 1_455
H33 H27B 2.4973 no 1_455
H34 N10 3.0922 no 1_455
H34 C19 3.2055 no 2_656
H34 C21 3.5058 no 2_656
H34 C23 3.5432 no 2_655
H34 C44 3.4013 no 2_655
H34 C46 3.1385 no 1_455
H34 H19 2.4306 no 2_656
H34 H21 3.0641 no 2_656
H34 H44 3.5422 no 2_655
H37 O4 3.4785 no 2_666
H37 C16 3.0881 no 2_667
H37 C37 3.1499 no 2_667
H37 C40 3.5283 no 2_666
H37 H16 2.8546 no 2_667
H37 H25A 3.5913 no 1_456
H37 H25B 3.3842 no 1_456
H37 H25B 3.4318 no 2_766
H37 H37 2.9900 no 2_667
H37 H40A 3.4034 no 1_456
H37 H40B 2.8570 no 2_666
H37 H47A 3.1154 no 2_666
H37 H49A 2.8873 no 2_656
H38 N10 2.9663 no .
H38 C19 3.0510 no 2_656
H38 C21 3.5148 no 2_656
H38 C22 3.3779 no 2_655
H38 C33 3.4627 no 2_655
H38 C46 3.4162 no .
H38 H19 2.6039 no 2_656
H38 H21 3.4527 no 2_656
H38 H22 3.5814 no 2_655
H38 H50 3.1924 no 1_655
H38 H51 3.4643 no 1_655
H39A C30 3.3415 no 1_655
H39A C42 3.3518 no 1_655
H39A H11A 3.1520 no 1_655
H39A H11B 3.4281 no 1_655
H39A H30A 3.5561 no 1_655
H39A H30B 2.4027 no 1_655
H39A H42 2.7428 no 1_655
H39B O7 2.8999 no 1_655
H39B C30 3.3424 no 1_655
H39B C53 3.5294 no 1_655
H39B H28A 2.8316 no 2_766
H39B H30A 3.4816 no 1_655
H39B H30B 2.5079 no 1_655
H39B H42 3.5492 no 1_655
H40A C40 3.2485 no 2_765
H40A C49 3.1337 no 1_565
H40A H37 3.4034 no 1_654
H40A H40A 2.7599 no 2_765
H40A H40B 2.8598 no 2_765
H40A H49A 3.0349 no 1_565
H40A H49B 3.1182 no 1_565
H40A H49C 2.7284 no 1_565
H40B H37 2.8570 no 2_666
H40B H40A 2.8598 no 2_765
H40B H49A 3.5979 no 2_755
H40B H49C 2.8843 no 2_755
H40B H54 3.2936 no 2_666
H41A O7 2.9937 no 2_666
H41A N8 3.2051 no 2_666
H41A H54 2.5015 no 2_666
H41B O2 3.3980 no 2_766
H41B C12 3.5411 no 2_766
H41B H12 3.4230 no 2_766
H41B H28B 2.7116 no 2_766
H41B H43 3.5989 no 1_665
H42 C39 3.3022 no 1_455
H42 H21 3.5211 no 2_656
H42 H39A 2.7428 no 1_455
H42 H39B 3.5492 no 1_455
H43 O6 3.3950 no 2_656
H43 C24 3.3397 no 2_556
H43 C43 3.4899 no 2_556
H43 H12 3.2568 no 2_656
H43 H17B 3.0675 no 2_656
H43 H41B 3.5989 no 1_445
H44 N10 2.9186 no .
H44 H34 3.5422 no 2_655
H44 H50 3.0828 no 1_655
H47A N8 2.8597 no 2_666
H47A C31 3.1240 no 2_666
H47A C37 3.3010 no 2_666
H47A C48 3.3511 no 1_665
H47A C49 3.3346 no 1_565
H47A H37 3.1154 no 2_666
H47A H48 3.2158 no 1_665
H47A H49A 3.0059 no 1_565
H47A H49B 2.8607 no 1_565
H47A H54 2.6455 no 2_666
H47B C12 2.8674 no 2_766
H47B C20 2.9104 no 2_766
H47B C21 3.1856 no 2_766
H47B C29 3.5792 no 2_766
H47B C43 3.5833 no 1_665
H47B C49 3.4437 no 1_565
H47B H12 2.9199 no 2_766
H47B H21 3.2607 no 2_766
H47B H49A 3.5547 no 1_565
H47B H49B 2.7610 no 1_565
H47B H49C 3.5225 no 1_565
H48 N8 3.3272 no 2_556
H48 N9 3.5292 no 2_556
H48 C12 2.9970 no 2_556
H48 C20 3.3357 no 2_556
H48 C29 2.9971 no 2_556
H48 C31 3.5422 no 2_556
H48 C53 3.5425 no 2_556
H48 H12 3.3017 no 2_556
H48 H47A 3.2158 no 1_445
H48 H52 3.2910 no 2_556
H49A C16 2.9227 no 2_656
H49A C25 3.4509 no 2_755
H49A C37 2.8737 no 2_656
H49A C40 3.5381 no 1_545
H49A C47 3.5079 no 1_545
H49A H16 2.9607 no 2_656
H49A H25A 2.6261 no 2_755
H49A H37 2.8873 no 2_656
H49A H40A 3.0349 no 1_545
H49A H40B 3.5979 no 2_755
H49A H47A 3.0059 no 1_545
H49A H47B 3.5547 no 1_545
H49B C19 3.5604 no 2_756
H49B C21 3.1490 no 2_756
H49B C45 3.2917 no 1_655
H49B C47 3.1521 no 1_545
H49B C48 3.5530 no 1_655
H49B C50 2.9666 no 1_655
H49B C51 3.1192 no 1_655
H49B H19 3.4732 no 2_756
H49B H21 2.7445 no 2_756
H49B H40A 3.1182 no 1_545
H49B H47A 2.8607 no 1_545
H49B H47B 2.7610 no 1_545
H49B H50 3.2203 no 1_655
H49B H51 3.4502 no 1_655
H49C O3 2.5789 no 2_755
H49C C19 3.1221 no 2_756
H49C C21 3.3610 no 2_756
H49C C25 3.4882 no 2_755
H49C C40 3.5519 no 1_545
H49C C40 3.4701 no 2_755
H49C H19 2.8591 no 2_756
H49C H21 3.3048 no 2_756
H49C H25A 2.7277 no 2_755
H49C H40A 2.7284 no 1_545
H49C H40B 2.8843 no 2_755
H49C H47B 3.5225 no 1_545
H50 N10 2.8332 no 1_455
H50 C17 3.3774 no 1_455
H50 C46 2.9050 no 1_455
H50 C49 3.5557 no 1_455
H50 H17A 2.5953 no 1_455
H50 H17B 3.5786 no 1_455
H50 H38 3.1924 no 1_455
H50 H44 3.0828 no 1_455
H50 H49B 3.2203 no 1_455
H51 O6 3.3598 no 1_455
H51 C12 3.4169 no 2_556
H51 C19 3.5595 no 2_556
H51 C20 2.9502 no 2_556
H51 C21 2.9755 no 2_556
H51 C31 3.5113 no 2_556
H51 C35 3.3483 no 1_455
H51 H21 3.1424 no 2_556
H51 H38 3.4643 no 1_455
H51 H49B 3.4502 no 1_455
H52 O6 2.13(6) no 2_656
H52 C12 3.55(4) no 2_656
H52 C35 3.27(6) no 2_656
H52 C48 3.37(4) no 2_556
H52 H12 2.7033 no 2_656
H52 H48 3.2910 no 2_556
H52 H52 3.28(6) no 2_656
H54 S1 3.33(4) no 2_666
H54 O4 2.11(4) no 2_666
H54 C41 3.26(4) no 2_666
H54 C47 3.29(4) no 2_666
H54 H11B 3.3800 no 2_666
H54 H25B 3.1461 no 2_766
H54 H27B 2.9915 no 2_766
H54 H40B 3.2936 no 2_666
H54 H41A 2.5015 no 2_666
H54 H47A 2.6455 no 2_666

loop_
_geom_hbond_atom_site_label_D
_geom_hbond_atom_site_label_H
_geom_hbond_atom_site_label_A
_geom_hbond_site_symmetry_A
_geom_hbond_distance_DA
_geom_hbond_distance_DH
_geom_hbond_distance_HA
_geom_hbond_angle_DHA
_geom_hbond_publ_flag
N8 H54 O4 2_666 2.945(3) 0.944 2.11(4) 148(3) no
N9 H52 O6 2_656 2.838(5) 0.728 2.13(6) 165(5) no

loop_
_geom_torsion_atom_site_label_1
_geom_torsion_atom_site_label_2
_geom_torsion_atom_site_label_3
_geom_torsion_atom_site_label_4
_geom_torsion
_geom_torsion_publ_flag
O3 S1 C18 C11 -169.55(14) no
O3 S1 C18 C26 12.3(3) no
O3 S1 C23 C33 -129.37(18) no
O3 S1 C23 C44 54.8(2) no
O4 S1 C18 C11 58.88(18) no
O4 S1 C18 C26 -119.26(19) no
O4 S1 C23 C33 -0.2(3) no
O4 S1 C23 C44 -176.00(16) no
C18 S1 C23 C33 112.72(19) no
C18 S1 C23 C44 -63.10(19) no
C23 S1 C18 C11 -53.85(17) no
C23 S1 C18 C26 128.0(2) no
C30 O2 C53 O7 -3.9(3) no
C30 O2 C53 C29 176.34(16) no
C53 O2 C30 C15 172.32(16) no
C17 O5 C35 O6 -5.9(4) no
C17 O5 C35 C32 173.87(18) no
C35 O5 C17 C15 -124.6(3) no
C29 N8 C31 C20 -1.7(3) no
C29 N8 C31 C37 176.3(2) no
C31 N8 C29 C12 1.3(3) no
C31 N8 C29 C53 179.04(17) no
C24 N9 C32 C35 178.4(2) no
C24 N9 C32 C42 0.0(3) no
C32 N9 C24 C43 179.6(3) no
C32 N9 C24 C45 -0.3(3) no
C15 C11 C18 S1 163.99(17) no
C15 C11 C18 C26 -17.9(4) no
C18 C11 C15 C17 -78.2(3) no
C18 C11 C15 C28 42.1(3) no
C18 C11 C15 C30 160.90(17) no
C20 C12 C29 N8 -0.3(3) no
C20 C12 C29 C53 -177.7(2) no
C29 C12 C20 C21 -178.5(3) no
C29 C12 C20 C31 -0.7(3) no
C26 C13 C27 C36 -108.1(3) no
C27 C13 C26 C14 -33.1(4) no
C27 C13 C26 C18 146.3(3) no
C26 C13 C36 C25 -139.3(2) no
C26 C13 C36 C27 110.1(3) no
C26 C13 C36 C41 -0.7(4) no
C36 C13 C26 C14 -102.3(3) no
C36 C13 C26 C18 77.1(3) no
C27 C13 C36 C25 110.6(3) no
C27 C13 C36 C27 0.00(12) no
C27 C13 C36 C41 -110.8(3) no
C36 C13 C27 C36 0.00(11) no
C26 C14 C28 C15 51.9(3) no
C28 C14 C26 C13 153.86(19) no
C28 C14 C26 C18 -25.6(3) no
C39 C14 C26 C13 -31.8(4) no
C39 C14 C26 C18 148.7(3) no
C39 C14 C28 C15 -122.5(3) no
C11 C15 C17 O5 -67.4(3) no
C11 C15 C28 C14 -59.1(3) no
C11 C15 C30 O2 170.35(17) no
C17 C15 C28 C14 61.9(3) no
C28 C15 C17 O5 172.5(2) no
C17 C15 C30 O2 50.3(3) no
C30 C15 C17 O5 49.7(3) no
C28 C15 C30 O2 -71.8(3) no
C30 C15 C28 C14 -174.7(3) no
C19 C16 C37 C31 -0.3(4) no
C37 C16 C19 C21 0.1(4) no
S1 C18 C26 C13 6.7(4) no
S1 C18 C26 C14 -173.81(15) no
C11 C18 C26 C13 -171.2(2) no
C11 C18 C26 C14 8.3(4) no
C16 C19 C21 C20 1.0(4) no
C12 C20 C21 C19 175.9(3) no
C12 C20 C31 N8 1.5(3) no
C12 C20 C31 C37 -176.68(18) no
C21 C20 C31 N8 179.69(19) no
C21 C20 C31 C37 1.5(4) no
C31 C20 C21 C19 -1.7(4) no
C33 C22 C34 C38 -2.4(5) no
C34 C22 C33 C23 1.2(4) no
S1 C23 C33 C22 -174.74(16) no
S1 C23 C44 C38 173.74(16) no
C33 C23 C44 C38 -2.0(4) no
C44 C23 C33 C22 0.9(4) no
N9 C24 C43 C48 -179.6(3) no
N9 C24 C45 C42 0.5(3) no
N9 C24 C45 C50 -179.0(2) no
C43 C24 C45 C42 -179.5(3) no
C43 C24 C45 C50 1.0(4) no
C45 C24 C43 C48 0.3(5) no
C36 C25 C40 C47 35.5(3) no
C40 C25 C36 C13 126.1(3) no
C40 C25 C36 C27 -163.0(2) no
C40 C25 C36 C41 -17.7(3) no
C13 C27 C36 C13 0.00(10) no
C13 C27 C36 C25 -108.8(3) no
C13 C27 C36 C41 110.8(3) no
N8 C29 C53 O2 165.56(18) no
N8 C29 C53 O7 -14.2(4) no
C12 C29 C53 O2 -17.3(4) no
C12 C29 C53 O7 162.9(3) no
N8 C31 C37 C16 -178.2(2) no
C20 C31 C37 C16 -0.5(4) no
N9 C32 C35 O5 177.1(2) no
N9 C32 C35 O6 -3.1(4) no
N9 C32 C42 C45 0.2(3) no
C35 C32 C42 C45 -177.8(3) no
C42 C32 C35 O5 -4.9(4) no
C42 C32 C35 O6 174.8(3) no
C22 C34 C38 C44 1.3(5) no
C13 C36 C41 C47 -149.8(2) no
C25 C36 C41 C47 -6.8(3) no
C27 C36 C41 C47 138.2(3) no
C34 C38 C44 C23 0.9(5) no
C25 C40 C47 C41 -39.9(3) no
C36 C41 C47 C40 28.7(3) no
C32 C42 C45 C24 -0.4(3) no
C32 C42 C45 C50 178.9(3) no
C24 C43 C48 C51 -1.7(6) no
C24 C45 C50 C51 -1.0(4) no
C42 C45 C50 C51 179.7(3) no
C43 C48 C51 C50 1.8(6) no
C45 C50 C51 C48 -0.4(6) no
